data_7703119
loop_
_publ_author_name
'Nakanishi, Yusuke'
'Ishida, Yutaka'
'Kawaguchi, Hiroyuki'

_publ_section_title
;
 Synthesis and structures of titanium complexes bearing tetradentate
 tripodal [O<sub>2</sub>XC] ligands (X = C, P).
;
_journal_issue 1
_journal_name_full 'Dalton transactions (Cambridge, England : 2003)'
_journal_page_first 27
_journal_page_last 30
_journal_paper_doi 10.1039/c9dt03969d
_journal_volume 49
_journal_year 2020
_chemical_formula_moiety 'C33 H41 Br Cl2 O3 Ti, 0.5 (C4 H8 O)'
_chemical_formula_sum 'C35 H45 Br Cl2 O3.5 Ti'
_chemical_formula_weight 720.42
_space_group_crystal_system triclinic
_space_group_IT_number 2
_space_group_name_Hall '-P 1'
_space_group_name_H-M_alt 'P -1'
_atom_sites_solution_hydrogens geom
_atom_sites_solution_primary dual
_atom_sites_solution_secondary difmap
_audit_creation_date 2019-10-01
_audit_creation_method
;
Olex2 1.2
(compiled May 18 2018 14:05:52 for OlexSys, GUI svn.r5506)
;
_audit_update_record
;
2019-10-07 deposited with the CCDC.	2019-11-26 downloaded from the CCDC.
;
_cell_angle_alpha 78.765(2)
_cell_angle_beta 80.424(2)
_cell_angle_gamma 89.325(2)
_cell_formula_units_Z 4
_cell_length_a 11.1016(2)
_cell_length_b 13.3903(3)
_cell_length_c 24.3259(5)
_cell_measurement_reflns_used 26843
_cell_measurement_temperature 123
_cell_measurement_theta_max 30.9600
_cell_measurement_theta_min 2.4410
_cell_volume 3496.62(13)
_computing_cell_refinement 'CrysAlisPro 1.171.40.53 (Rigaku OD, 2019)'
_computing_data_collection 'CrysAlisPro 1.171.40.53 (Rigaku OD, 2019)'
_computing_data_reduction 'CrysAlisPro 1.171.40.53 (Rigaku OD, 2019)'
_computing_molecular_graphics 'Olex2 (Dolomanov et al., 2009)'
_computing_publication_material 'Olex2 (Dolomanov et al., 2009)'
_computing_structure_refinement 'ShelXL (Sheldrick, 2015)'
_computing_structure_solution 'SHELXT 2018/2 (Sheldrick, 2018)'
_diffrn_ambient_temperature 123.0
_diffrn_detector 'CCD area detector'
_diffrn_detector_area_resol_mean 7.1429
_diffrn_detector_type 'Rigaku Saturn724+ area detector'
_diffrn_measured_fraction_theta_full 0.997
_diffrn_measured_fraction_theta_max 0.997
_diffrn_measurement_details
;
List of Runs (angles in degrees, time in seconds):

  # Type    Start    End  Width  t~exp~   \w     \q     \k     \f   Frames
#--------------------------------------------------------------------------
  1  \w   -110.00  70.00   0.50    2.00    --  -20.00  45.00   0.00  360
  2  \w   -110.00  70.00   0.50    2.00    --  -20.00  45.00  90.00  360
  3  \w   -110.00  70.00   0.50    2.00    --  -20.00  45.00 180.00  360
  4  \w   -110.00  70.00   0.50    2.00    --  -20.00  45.00 270.00  360
;
_diffrn_measurement_device 'four-circle diffractometer'
_diffrn_measurement_device_type 'Rigaku Saturn724+ (4x4 bin mode)'
_diffrn_measurement_method '\w scans'
_diffrn_orient_matrix_type 'CrysAlisPro convention (1999,Acta A55,543-557)'
_diffrn_orient_matrix_UB_11 -0.0005935000
_diffrn_orient_matrix_UB_12 0.0336240000
_diffrn_orient_matrix_UB_13 -0.0263726000
_diffrn_orient_matrix_UB_21 -0.0132950000
_diffrn_orient_matrix_UB_22 0.0410544000
_diffrn_orient_matrix_UB_23 0.0144232000
_diffrn_orient_matrix_UB_31 0.0634281000
_diffrn_orient_matrix_UB_32 0.0100971000
_diffrn_orient_matrix_UB_33 -0.0023775000
_diffrn_radiation_monochromator 'multi-layer mirror optics'
_diffrn_radiation_probe x-ray
_diffrn_radiation_type MoK\a
_diffrn_radiation_wavelength 0.71073
_diffrn_reflns_av_R_equivalents 0.0637
_diffrn_reflns_av_unetI/netI 0.0731
_diffrn_reflns_Laue_measured_fraction_full 0.997
_diffrn_reflns_Laue_measured_fraction_max 0.997
_diffrn_reflns_limit_h_max 14
_diffrn_reflns_limit_h_min -14
_diffrn_reflns_limit_k_max 17
_diffrn_reflns_limit_k_min -17
_diffrn_reflns_limit_l_max 31
_diffrn_reflns_limit_l_min -31
_diffrn_reflns_number 57804
_diffrn_reflns_point_group_measured_fraction_full 0.997
_diffrn_reflns_point_group_measured_fraction_max 0.997
_diffrn_reflns_theta_full 25.242
_diffrn_reflns_theta_max 27.560
_diffrn_reflns_theta_min 2.551
_diffrn_source 'rotating anode X-ray generator'
_diffrn_source_type micromax007
_exptl_absorpt_coefficient_mu 1.574
_exptl_absorpt_correction_T_max 1.00000
_exptl_absorpt_correction_T_min 0.93419
_exptl_absorpt_correction_type multi-scan
_exptl_crystal_colour 'reddish brown'
_exptl_crystal_density_diffrn 1.369
_exptl_crystal_description plate
_exptl_crystal_F_000 1496
_exptl_crystal_size_max 0.15
_exptl_crystal_size_mid 0.12
_exptl_crystal_size_min 0.02
_platon_squeeze_details
;
The unit cell contains 2 THF molecules which have been treated
as a diffuse contribution to the overall scattering without 
specific atom positions by SQUEEZE/PLATON.
;
_refine_diff_density_max 0.447
_refine_diff_density_min -0.479
_refine_diff_density_rms 0.083
_refine_ls_extinction_method none
_refine_ls_goodness_of_fit_ref 1.013
_refine_ls_hydrogen_treatment constr
_refine_ls_matrix_type full
_refine_ls_number_parameters 790
_refine_ls_number_reflns 16124
_refine_ls_number_restraints 149
_refine_ls_restrained_S_all 1.013
_refine_ls_R_factor_all 0.0865
_refine_ls_R_factor_gt 0.0500
_refine_ls_shift/su_max 0.002
_refine_ls_shift/su_mean 0.000
_refine_ls_structure_factor_coef Fsqd
_refine_ls_weighting_details 'w=1/[\s^2^(Fo^2^)+(0.0378P)^2^+2.2938P] where P=(Fo^2^+2Fc^2^)/3'
_refine_ls_weighting_scheme calc
_refine_ls_wR_factor_gt 0.0921
_refine_ls_wR_factor_ref 0.1043
_reflns_Friedel_coverage 0.000
_reflns_number_gt 11177
_reflns_number_total 16124
_reflns_threshold_expression 'I > 2\s(I)'
_cod_data_source_file c9dt03969d2.cif
_cod_data_source_block pmeoobrticl2_sq
_cod_original_formula_sum 'C35 H45 Br Cl2 O3.50 Ti'
_cod_database_code 7703119
_shelx_space_group_comment
;
The symmetry employed for this shelxl refinement is uniquely defined
by the following loop, which should always be used as a source of
symmetry information in preference to the above space-group names.
They are only intended as comments.
;
_platon_squeeze_void_probe_radius 1.20

loop_
_space_group_symop_operation_xyz
'x, y, z'
'-x, -y, -z'

loop_
_atom_site_label
_atom_site_type_symbol
_atom_site_fract_x
_atom_site_fract_y
_atom_site_fract_z
_atom_site_U_iso_or_equiv
_atom_site_adp_type
_atom_site_occupancy
_atom_site_site_symmetry_order
_atom_site_calc_flag
_atom_site_refinement_flags_posn
_atom_site_refinement_flags_adp
_atom_site_refinement_flags_occupancy
_atom_site_disorder_assembly
_atom_site_disorder_group
Br1 Br -0.05635(3) 0.78968(3) 0.71810(2) 0.02651(9) Uani 1 1 d . . . . .
Ti1 Ti 0.15687(5) 0.72080(4) 0.53432(2) 0.01535(12) Uani 1 1 d . . . . .
Cl1 Cl -0.03910(7) 0.77001(6) 0.55905(3) 0.02812(18) Uani 1 1 d . . . . .
Cl2 Cl 0.18067(7) 0.59683(6) 0.48346(3) 0.02632(18) Uani 1 1 d . . . . .
O1 O 0.16359(17) 0.64423(14) 0.60195(8) 0.0170(4) Uani 1 1 d . . . . .
O2 O 0.28683(17) 0.80444(14) 0.53121(8) 0.0162(4) Uani 1 1 d . . . . .
O3 O 0.14413(18) 0.82306(14) 0.45401(8) 0.0193(4) Uani 1 1 d . U . . .
C1 C 0.2198(2) 0.8059(2) 0.65043(11) 0.0138(6) Uani 1 1 d . . . . .
H1 H 0.165868 0.812744 0.620864 0.017 Uiso 1 1 calc R . . . .
C2 C 0.1702(2) 0.6191(2) 0.65883(12) 0.0149(6) Uani 1 1 d . . . . .
C3 C 0.1460(3) 0.5180(2) 0.68855(12) 0.0167(6) Uani 1 1 d . . . . .
C4 C 0.1631(3) 0.4988(2) 0.74512(12) 0.0188(6) Uani 1 1 d . . . . .
H4 H 0.148943 0.431384 0.766509 0.023 Uiso 1 1 calc R . . . .
C5 C 0.2000(3) 0.5736(2) 0.77191(12) 0.0198(6) Uani 1 1 d . . . . .
C6 C 0.2164(3) 0.6727(2) 0.74135(12) 0.0176(6) Uani 1 1 d . . . . .
H6 H 0.238743 0.724829 0.759427 0.021 Uiso 1 1 calc R . . . .
C7 C 0.2009(2) 0.6972(2) 0.68508(12) 0.0141(6) Uani 1 1 d . . . . .
C8 C 0.1007(3) 0.4348(2) 0.66088(13) 0.0191(6) Uani 1 1 d . . . . .
C9 C 0.1984(3) 0.4124(2) 0.61232(14) 0.0257(7) Uani 1 1 d . . . . .
H9A H 0.224653 0.476102 0.585675 0.039 Uiso 1 1 calc GR . . . .
H9B H 0.164122 0.365605 0.592314 0.039 Uiso 1 1 calc GR . . . .
H9C H 0.268788 0.381163 0.628040 0.039 Uiso 1 1 calc GR . . . .
C10 C 0.0708(3) 0.3344(2) 0.70378(14) 0.0269(7) Uani 1 1 d . . . . .
H10A H 0.144087 0.310616 0.719535 0.040 Uiso 1 1 calc GR . . . .
H10B H 0.043145 0.283107 0.684621 0.040 Uiso 1 1 calc GR . . . .
H10C H 0.006063 0.345347 0.734579 0.040 Uiso 1 1 calc GR . . . .
C11 C -0.0180(3) 0.4691(2) 0.63843(13) 0.0235(7) Uani 1 1 d . . . . .
H11A H -0.080088 0.481105 0.669986 0.035 Uiso 1 1 calc GR . . . .
H11B H -0.047440 0.415794 0.621158 0.035 Uiso 1 1 calc GR . . . .
H11C H -0.001856 0.532062 0.609869 0.035 Uiso 1 1 calc GR . . . .
C12 C 0.2221(3) 0.5460(3) 0.83233(13) 0.0320(8) Uani 1 1 d . . . . .
H12A H 0.153058 0.504602 0.855723 0.048 Uiso 1 1 calc GR . . . .
H12B H 0.230364 0.608259 0.847026 0.048 Uiso 1 1 calc GR . . . .
H12C H 0.297253 0.507104 0.833585 0.048 Uiso 1 1 calc GR . . . .
C13 C 0.3806(3) 0.8115(2) 0.56121(12) 0.0148(6) Uani 1 1 d . . . . .
C14 C 0.5033(3) 0.8153(2) 0.53263(12) 0.0178(6) Uani 1 1 d . . . . .
C15 C 0.5924(3) 0.8189(2) 0.56651(13) 0.0202(7) Uani 1 1 d . . . . .
H15 H 0.675665 0.822227 0.548805 0.024 Uiso 1 1 calc R . . . .
C16 C 0.5670(3) 0.8178(2) 0.62444(13) 0.0209(7) Uani 1 1 d . . . . .
C17 C 0.4461(3) 0.8147(2) 0.64985(13) 0.0187(6) Uani 1 1 d . . . . .
H17 H 0.427087 0.812703 0.689597 0.022 Uiso 1 1 calc R . . . .
C18 C 0.3511(2) 0.8144(2) 0.61907(12) 0.0145(6) Uani 1 1 d . . . . .
C19 C 0.5395(3) 0.8116(2) 0.46932(13) 0.0216(7) Uani 1 1 d . . . . .
C20 C 0.4734(3) 0.8924(3) 0.43214(14) 0.0346(9) Uani 1 1 d . . . . .
H20A H 0.385174 0.878043 0.441269 0.052 Uiso 1 1 calc GR . . . .
H20B H 0.502177 0.890935 0.391980 0.052 Uiso 1 1 calc GR . . . .
H20C H 0.490454 0.959849 0.439400 0.052 Uiso 1 1 calc GR . . . .
C21 C 0.6776(3) 0.8311(3) 0.44877(14) 0.0307(8) Uani 1 1 d . . . . .
H21A H 0.700915 0.897221 0.455887 0.046 Uiso 1 1 calc GR . . . .
H21B H 0.696844 0.831292 0.407946 0.046 Uiso 1 1 calc GR . . . .
H21C H 0.722987 0.777237 0.469405 0.046 Uiso 1 1 calc GR . . . .
C22 C 0.5096(3) 0.7049(3) 0.46006(14) 0.0332(8) Uani 1 1 d . . . . .
H22A H 0.553835 0.653905 0.483271 0.050 Uiso 1 1 calc GR . . . .
H22B H 0.534323 0.701769 0.419842 0.050 Uiso 1 1 calc GR . . . .
H22C H 0.421516 0.690980 0.471152 0.050 Uiso 1 1 calc GR . . . .
C23 C 0.6687(3) 0.8177(3) 0.65853(14) 0.0326(8) Uani 1 1 d . . . . .
H23A H 0.728722 0.766827 0.649116 0.049 Uiso 1 1 calc GR . . . .
H23B H 0.635004 0.801094 0.699179 0.049 Uiso 1 1 calc GR . . . .
H23C H 0.708507 0.885252 0.649453 0.049 Uiso 1 1 calc GR . . . .
C24 C 0.1825(2) 0.8883(2) 0.68525(11) 0.0142(6) Uani 1 1 d . . . . .
C25 C 0.0657(3) 0.8888(2) 0.71727(12) 0.0176(6) Uani 1 1 d . . . . .
C26 C 0.0293(3) 0.9642(2) 0.74787(13) 0.0263(7) Uani 1 1 d . . . . .
H26 H -0.049952 0.960876 0.770174 0.032 Uiso 1 1 calc R . . . .
C27 C 0.1080(3) 1.0440(2) 0.74590(14) 0.0298(8) Uani 1 1 d . . . . .
H27 H 0.083382 1.096074 0.766643 0.036 Uiso 1 1 calc R . . . .
C28 C 0.2226(3) 1.0476(2) 0.71368(14) 0.0285(8) Uani 1 1 d . . . . .
H28 H 0.276997 1.102941 0.711713 0.034 Uiso 1 1 calc R . . . .
C29 C 0.2590(3) 0.9709(2) 0.68406(13) 0.0217(7) Uani 1 1 d . . . . .
H29 H 0.338665 0.974715 0.662201 0.026 Uiso 1 1 calc R . . . .
C30 C 0.1306(3) 0.9326(2) 0.45172(14) 0.0267(7) Uani 1 1 d . U . . .
H30A H 0.209524 0.969271 0.435907 0.032 Uiso 0.820(12) 1 calc R . P A 1
H30B H 0.101874 0.946662 0.490175 0.032 Uiso 0.820(12) 1 calc R . P A 1
H30C H 0.204892 0.964821 0.458830 0.032 Uiso 0.180(12) 1 calc R . P A 2
H30D H 0.058686 0.947963 0.478511 0.032 Uiso 0.180(12) 1 calc R . P A 2
C33 C 0.0828(4) 0.7948(3) 0.41045(15) 0.0417(10) Uani 1 1 d . U . . .
H33A H 0.008771 0.752514 0.428161 0.050 Uiso 0.820(12) 1 calc R . P A 1
H33B H 0.138065 0.755760 0.386536 0.050 Uiso 0.820(12) 1 calc R . P A 1
H33C H -0.005803 0.781171 0.423563 0.050 Uiso 0.180(12) 1 calc R . P A 2
H33D H 0.121132 0.736494 0.395225 0.050 Uiso 0.180(12) 1 calc R . P A 2
C31 C 0.0376(7) 0.9653(4) 0.4136(3) 0.0424(16) Uani 0.820(12) 1 d . U P A 1
H31A H -0.045740 0.962050 0.436036 0.051 Uiso 0.820(12) 1 calc R . P A 1
H31B H 0.055436 1.035612 0.391970 0.051 Uiso 0.820(12) 1 calc R . P A 1
C32 C 0.0493(8) 0.8927(5) 0.3754(3) 0.0498(18) Uani 0.820(12) 1 d . U P A 1
H32A H 0.113727 0.915501 0.342059 0.060 Uiso 0.820(12) 1 calc R . P A 1
H32B H -0.028875 0.884738 0.362031 0.060 Uiso 0.820(12) 1 calc R . P A 1
C31A C 0.112(3) 0.9638(16) 0.3893(11) 0.040(5) Uani 0.180(12) 1 d . U P A 2
H31C H 0.033613 0.999110 0.388807 0.048 Uiso 0.180(12) 1 calc R . P A 2
H31D H 0.177643 1.014009 0.369343 0.048 Uiso 0.180(12) 1 calc R . P A 2
C32A C 0.112(4) 0.905(2) 0.3652(13) 0.044(5) Uani 0.180(12) 1 d . U P A 2
H32C H 0.193092 0.902721 0.340929 0.053 Uiso 0.180(12) 1 calc R . P A 2
H32D H 0.049499 0.917517 0.340361 0.053 Uiso 0.180(12) 1 calc R . P A 2
Br2 Br 0.15290(3) 0.19030(3) 0.85063(2) 0.03404(10) Uani 1 1 d . . . . .
Ti04 Ti 0.56074(5) 0.30712(4) 0.76827(2) 0.01856(12) Uani 1 1 d . . . . .
Cl3 Cl 0.40000(8) 0.28007(6) 0.72550(4) 0.0321(2) Uani 1 1 d . . . . .
Cl4 Cl 0.74718(7) 0.26255(6) 0.72954(3) 0.02977(19) Uani 1 1 d . . . . .
O4 O 0.52935(19) 0.19569(15) 0.82216(9) 0.0239(5) Uani 1 1 d . . . . .
O5 O 0.54940(18) 0.39962(15) 0.81460(8) 0.0190(4) Uani 1 1 d . . . . .
O6 O 0.58962(18) 0.44245(15) 0.70052(8) 0.0210(5) Uani 1 1 d . . . . .
C34 C 0.3677(3) 0.2787(2) 0.89859(12) 0.0171(6) Uani 1 1 d . . . . .
H34 H 0.371561 0.300046 0.856570 0.021 Uiso 1 1 calc R . . . .
C35 C 0.4737(3) 0.1269(2) 0.86835(13) 0.0244(7) Uani 1 1 d . . . . .
C36 C 0.4978(3) 0.0226(3) 0.87417(15) 0.0349(8) Uani 1 1 d D . . . .
C37 C 0.4410(4) -0.0399(3) 0.92445(16) 0.0403(9) Uani 1 1 d . . . . .
H37 H 0.455641 -0.110913 0.929648 0.048 Uiso 1 1 calc R . . . .
C38 C 0.3642(3) -0.0040(2) 0.96738(14) 0.0303(8) Uani 1 1 d . . . . .
C39 C 0.3393(3) 0.0989(2) 0.95838(13) 0.0245(7) Uani 1 1 d . . . . .
H39 H 0.284510 0.124736 0.986413 0.029 Uiso 1 1 calc R . . . .
C40 C 0.3923(3) 0.1651(2) 0.90950(13) 0.0196(6) Uani 1 1 d . . . . .
C45 C 0.3088(4) -0.0766(3) 1.02083(16) 0.0417(10) Uani 1 1 d . . . . .
H45A H 0.282089 -0.139449 1.011034 0.063 Uiso 1 1 calc GR . . . .
H45B H 0.238468 -0.045071 1.040328 0.063 Uiso 1 1 calc GR . . . .
H45C H 0.369885 -0.092530 1.045897 0.063 Uiso 1 1 calc GR . . . .
C46 C 0.5571(3) 0.3959(2) 0.87085(12) 0.0176(6) Uani 1 1 d . . . . .
C47 C 0.6502(3) 0.4532(2) 0.88496(13) 0.0206(7) Uani 1 1 d . . . . .
C48 C 0.6583(3) 0.4399(2) 0.94235(13) 0.0222(7) Uani 1 1 d . . . . .
H48 H 0.720070 0.477178 0.952923 0.027 Uiso 1 1 calc R . . . .
C49 C 0.5813(3) 0.3750(2) 0.98527(13) 0.0213(7) Uani 1 1 d . . . . .
C50 C 0.4892(3) 0.3239(2) 0.96986(13) 0.0206(7) Uani 1 1 d . . . . .
H50 H 0.435465 0.279696 0.998536 0.025 Uiso 1 1 calc R . . . .
C51 C 0.4725(3) 0.3352(2) 0.91331(12) 0.0180(6) Uani 1 1 d . . . . .
C52 C 0.7365(3) 0.5275(3) 0.84049(13) 0.0271(8) Uani 1 1 d . . . . .
C53 C 0.6608(4) 0.6072(3) 0.80733(16) 0.0410(10) Uani 1 1 d . . . . .
H53A H 0.603912 0.572712 0.790023 0.062 Uiso 1 1 calc GR . . . .
H53B H 0.715538 0.652952 0.777489 0.062 Uiso 1 1 calc GR . . . .
H53C H 0.614610 0.646789 0.833357 0.062 Uiso 1 1 calc GR . . . .
C54 C 0.8209(4) 0.5862(3) 0.86782(15) 0.0458(11) Uani 1 1 d . . . . .
H54A H 0.771358 0.624087 0.893762 0.069 Uiso 1 1 calc GR . . . .
H54B H 0.873420 0.633925 0.838047 0.069 Uiso 1 1 calc GR . . . .
H54C H 0.871752 0.538051 0.889072 0.069 Uiso 1 1 calc GR . . . .
C55 C 0.8188(3) 0.4730(3) 0.79945(17) 0.0465(10) Uani 1 1 d . . . . .
H55A H 0.862238 0.418969 0.821051 0.070 Uiso 1 1 calc GR . . . .
H55B H 0.878133 0.521917 0.774099 0.070 Uiso 1 1 calc GR . . . .
H55C H 0.768912 0.443204 0.776859 0.070 Uiso 1 1 calc GR . . . .
C56 C 0.5976(3) 0.3647(3) 1.04651(13) 0.0304(8) Uani 1 1 d . . . . .
H56A H 0.680073 0.341009 1.050683 0.046 Uiso 1 1 calc GR . . . .
H56B H 0.537227 0.315379 1.070776 0.046 Uiso 1 1 calc GR . . . .
H56C H 0.586080 0.430946 1.057836 0.046 Uiso 1 1 calc GR . . . .
C57 C 0.2394(3) 0.3045(2) 0.92555(12) 0.0179(6) Uani 1 1 d . . . . .
C58 C 0.1362(3) 0.2703(2) 0.90791(12) 0.0219(7) Uani 1 1 d . . . . .
C59 C 0.0186(3) 0.2944(3) 0.92926(15) 0.0309(8) Uani 1 1 d . . . . .
H59 H -0.049068 0.268625 0.916599 0.037 Uiso 1 1 calc R . . . .
C60 C 0.0001(3) 0.3557(3) 0.96882(15) 0.0352(9) Uani 1 1 d . . . . .
H60 H -0.080562 0.372491 0.983774 0.042 Uiso 1 1 calc R . . . .
C61 C 0.0991(3) 0.3930(3) 0.98686(14) 0.0304(8) Uani 1 1 d . . . . .
H61 H 0.086862 0.436073 1.013969 0.036 Uiso 1 1 calc R . . . .
C62 C 0.2168(3) 0.3673(2) 0.96519(13) 0.0234(7) Uani 1 1 d . . . . .
H62 H 0.283980 0.393594 0.977932 0.028 Uiso 1 1 calc R . . . .
C63 C 0.6463(3) 0.4368(3) 0.64213(12) 0.0261(7) Uani 1 1 d . . . . .
H63A H 0.616879 0.375250 0.631032 0.031 Uiso 1 1 calc R . . . .
H63B H 0.736396 0.434776 0.638594 0.031 Uiso 1 1 calc R . . . .
C64 C 0.6079(3) 0.5318(3) 0.60567(14) 0.0364(9) Uani 1 1 d . . . . .
H64A H 0.605186 0.521566 0.566666 0.044 Uiso 1 1 calc R . . . .
H64B H 0.663679 0.589976 0.603719 0.044 Uiso 1 1 calc R . . . .
C65 C 0.4818(3) 0.5483(3) 0.63647(14) 0.0302(8) Uani 1 1 d . . . . .
H65A H 0.457119 0.619906 0.626009 0.036 Uiso 1 1 calc R . . . .
H65B H 0.420358 0.502725 0.628329 0.036 Uiso 1 1 calc R . . . .
C66 C 0.4978(3) 0.5223(2) 0.69741(14) 0.0270(7) Uani 1 1 d . . . . .
H66A H 0.526450 0.582861 0.709743 0.032 Uiso 1 1 calc R . . . .
H66B H 0.419716 0.497207 0.722047 0.032 Uiso 1 1 calc R . . . .
C41 C 0.5742(6) -0.0213(5) 0.8253(3) 0.0390(16) Uani 0.785(16) 1 d D U P B 1
C42 C 0.7056(6) 0.0201(5) 0.8171(3) 0.052(2) Uani 0.785(16) 1 d D U P B 1
H42A H 0.737010 0.001749 0.852954 0.078 Uiso 0.785(16) 1 calc R . P B 1
H42B H 0.757121 -0.009436 0.787764 0.078 Uiso 0.785(16) 1 calc R . P B 1
H42C H 0.706471 0.094373 0.805227 0.078 Uiso 0.785(16) 1 calc R . P B 1
C43 C 0.5791(9) -0.1390(4) 0.8405(3) 0.059(2) Uani 0.785(16) 1 d D U P B 1
H43A H 0.612480 -0.159282 0.875812 0.088 Uiso 0.785(16) 1 calc R . P B 1
H43B H 0.496460 -0.168175 0.845703 0.088 Uiso 0.785(16) 1 calc R . P B 1
H43C H 0.631422 -0.164123 0.809720 0.088 Uiso 0.785(16) 1 calc R . P B 1
C44 C 0.5216(8) 0.0057(6) 0.7701(3) 0.0479(19) Uani 0.785(16) 1 d D U P B 1
H44A H 0.437821 -0.021589 0.776461 0.072 Uiso 0.785(16) 1 calc R . P B 1
H44B H 0.521307 0.079903 0.757923 0.072 Uiso 0.785(16) 1 calc R . P B 1
H44C H 0.571958 -0.023907 0.740460 0.072 Uiso 0.785(16) 1 calc R . P B 1
C41A C 0.614(2) -0.0138(17) 0.8388(11) 0.052(5) Uani 0.215(16) 1 d D U P B 2
C42A C 0.738(2) 0.041(2) 0.8382(13) 0.069(6) Uani 0.215(16) 1 d D U P B 2
H42D H 0.757118 0.029185 0.876855 0.103 Uiso 0.215(16) 1 calc R . P B 2
H42E H 0.803183 0.013982 0.813153 0.103 Uiso 0.215(16) 1 calc R . P B 2
H42F H 0.731234 0.114299 0.824330 0.103 Uiso 0.215(16) 1 calc R . P B 2
C43A C 0.639(4) -0.1286(17) 0.8593(15) 0.087(8) Uani 0.215(16) 1 d D U P B 2
H43D H 0.665796 -0.138369 0.896340 0.131 Uiso 0.215(16) 1 calc R . P B 2
H43E H 0.563909 -0.168656 0.862710 0.131 Uiso 0.215(16) 1 calc R . P B 2
H43F H 0.702976 -0.151011 0.831654 0.131 Uiso 0.215(16) 1 calc R . P B 2
C44A C 0.573(4) -0.002(2) 0.7812(13) 0.067(7) Uani 0.215(16) 1 d D U P B 2
H44D H 0.556774 0.070027 0.767320 0.101 Uiso 0.215(16) 1 calc R . P B 2
H44E H 0.637330 -0.025013 0.754034 0.101 Uiso 0.215(16) 1 calc R . P B 2
H44F H 0.498263 -0.042659 0.785090 0.101 Uiso 0.215(16) 1 calc R . P B 2

loop_
_atom_site_aniso_label
_atom_site_aniso_U_11
_atom_site_aniso_U_22
_atom_site_aniso_U_33
_atom_site_aniso_U_23
_atom_site_aniso_U_13
_atom_site_aniso_U_12
Br1 0.01497(15) 0.03070(19) 0.03183(19) -0.00330(15) -0.00114(13) -0.00385(13)
Ti1 0.0172(3) 0.0156(3) 0.0138(3) -0.0038(2) -0.0031(2) -0.0010(2)
Cl1 0.0188(4) 0.0377(5) 0.0274(4) -0.0071(4) -0.0019(3) 0.0048(3)
Cl2 0.0392(5) 0.0214(4) 0.0203(4) -0.0087(3) -0.0051(3) 0.0020(3)
O1 0.0192(11) 0.0165(10) 0.0157(10) -0.0023(8) -0.0043(9) -0.0021(8)
O2 0.0165(10) 0.0184(11) 0.0140(10) -0.0027(8) -0.0036(8) -0.0011(8)
O3 0.0281(12) 0.0156(10) 0.0165(10) -0.0038(8) -0.0094(9) 0.0039(9)
C1 0.0135(14) 0.0139(14) 0.0129(14) -0.0008(11) -0.0015(11) -0.0020(11)
C2 0.0101(14) 0.0171(15) 0.0164(15) -0.0013(12) -0.0016(12) 0.0016(11)
C3 0.0140(14) 0.0136(14) 0.0220(16) -0.0035(12) -0.0018(12) 0.0001(12)
C4 0.0171(15) 0.0141(15) 0.0220(16) 0.0020(12) -0.0006(13) 0.0013(12)
C5 0.0216(16) 0.0192(16) 0.0177(15) 0.0000(12) -0.0052(13) 0.0027(13)
C6 0.0165(15) 0.0183(15) 0.0189(15) -0.0051(12) -0.0040(12) 0.0014(12)
C7 0.0120(14) 0.0147(14) 0.0155(14) -0.0030(12) -0.0017(12) -0.0002(11)
C8 0.0217(16) 0.0115(14) 0.0238(16) -0.0026(12) -0.0040(13) -0.0018(12)
C9 0.0287(18) 0.0173(16) 0.0315(18) -0.0067(14) -0.0043(15) 0.0009(14)
C10 0.0295(18) 0.0161(16) 0.0342(19) -0.0004(14) -0.0072(15) -0.0051(14)
C11 0.0213(16) 0.0212(16) 0.0280(17) -0.0033(14) -0.0055(14) -0.0063(13)
C12 0.050(2) 0.0248(18) 0.0208(17) 0.0025(14) -0.0126(16) -0.0015(16)
C13 0.0174(15) 0.0119(14) 0.0144(14) 0.0002(11) -0.0035(12) -0.0022(12)
C14 0.0175(15) 0.0153(15) 0.0182(15) -0.0017(12) 0.0022(12) 0.0000(12)
C15 0.0140(15) 0.0221(16) 0.0231(16) -0.0049(13) 0.0012(13) -0.0009(12)
C16 0.0172(15) 0.0213(16) 0.0239(17) -0.0025(13) -0.0054(13) -0.0007(13)
C17 0.0195(16) 0.0196(16) 0.0170(15) -0.0048(12) -0.0018(13) -0.0006(12)
C18 0.0143(14) 0.0115(14) 0.0168(15) -0.0007(11) -0.0018(12) -0.0027(11)
C19 0.0200(16) 0.0260(17) 0.0172(15) -0.0027(13) 0.0003(13) -0.0009(13)
C20 0.0288(19) 0.047(2) 0.0210(18) 0.0046(16) 0.0039(15) 0.0007(17)
C21 0.0230(17) 0.043(2) 0.0226(17) -0.0060(16) 0.0041(14) -0.0009(15)
C22 0.035(2) 0.037(2) 0.0288(19) -0.0161(16) 0.0039(16) -0.0015(16)
C23 0.0199(17) 0.052(2) 0.0279(19) -0.0107(17) -0.0048(15) -0.0010(16)
C24 0.0166(15) 0.0136(14) 0.0124(14) -0.0007(11) -0.0042(12) 0.0008(12)
C25 0.0189(15) 0.0177(15) 0.0155(15) -0.0006(12) -0.0042(12) -0.0003(12)
C26 0.0284(18) 0.0291(18) 0.0195(16) -0.0035(14) -0.0004(14) 0.0079(15)
C27 0.044(2) 0.0223(17) 0.0266(18) -0.0113(14) -0.0087(16) 0.0093(16)
C28 0.042(2) 0.0172(16) 0.0309(19) -0.0086(14) -0.0134(16) -0.0025(15)
C29 0.0229(16) 0.0175(16) 0.0229(16) -0.0012(13) -0.0020(13) -0.0051(13)
C30 0.0345(19) 0.0193(16) 0.0266(18) -0.0046(14) -0.0058(15) 0.0015(14)
C33 0.073(3) 0.029(2) 0.032(2) -0.0086(16) -0.033(2) 0.0067(19)
C31 0.062(4) 0.028(2) 0.042(3) -0.006(2) -0.024(3) 0.016(3)
C32 0.075(5) 0.035(3) 0.048(4) -0.006(3) -0.041(4) 0.010(4)
C31A 0.072(11) 0.019(8) 0.032(9) 0.001(7) -0.025(9) -0.002(9)
C32A 0.091(12) 0.028(9) 0.027(9) -0.016(7) -0.034(10) 0.015(11)
Br2 0.0335(2) 0.0387(2) 0.0349(2) -0.01550(16) -0.01005(16) -0.00535(16)
Ti04 0.0201(3) 0.0179(3) 0.0179(3) -0.0056(2) -0.0013(2) -0.0007(2)
Cl3 0.0306(4) 0.0331(5) 0.0343(5) -0.0046(4) -0.0119(4) -0.0099(4)
Cl4 0.0251(4) 0.0300(4) 0.0310(4) -0.0044(4) 0.0025(4) 0.0062(3)
O4 0.0278(12) 0.0170(11) 0.0252(12) -0.0038(9) 0.0001(10) 0.0010(9)
O5 0.0230(11) 0.0200(11) 0.0151(10) -0.0060(9) -0.0027(9) -0.0022(9)
O6 0.0218(11) 0.0237(11) 0.0171(11) -0.0058(9) -0.0002(9) 0.0016(9)
C34 0.0207(15) 0.0154(15) 0.0141(14) -0.0020(12) -0.0008(12) 0.0002(12)
C35 0.0259(17) 0.0183(16) 0.0267(17) 0.0003(14) -0.0034(14) -0.0001(13)
C36 0.042(2) 0.0214(18) 0.037(2) -0.0016(16) -0.0001(17) 0.0073(16)
C37 0.056(3) 0.0132(17) 0.046(2) 0.0012(16) -0.001(2) 0.0048(17)
C38 0.035(2) 0.0224(18) 0.0307(19) 0.0029(15) -0.0060(16) -0.0003(15)
C39 0.0291(18) 0.0188(16) 0.0232(17) -0.0004(13) -0.0013(14) -0.0007(14)
C40 0.0232(16) 0.0153(15) 0.0203(16) -0.0018(12) -0.0053(13) -0.0012(13)
C45 0.053(2) 0.0225(19) 0.042(2) 0.0102(16) -0.0043(19) -0.0017(17)
C46 0.0207(15) 0.0167(15) 0.0156(15) -0.0049(12) -0.0013(12) 0.0011(12)
C47 0.0216(16) 0.0184(16) 0.0223(16) -0.0062(13) -0.0023(13) -0.0017(13)
C48 0.0222(16) 0.0255(17) 0.0219(16) -0.0085(14) -0.0076(14) -0.0001(14)
C49 0.0264(17) 0.0189(16) 0.0191(16) -0.0018(13) -0.0073(14) 0.0027(13)
C50 0.0230(16) 0.0166(15) 0.0187(16) 0.0019(12) 0.0004(13) 0.0006(13)
C51 0.0210(16) 0.0151(15) 0.0176(15) -0.0020(12) -0.0041(13) 0.0018(12)
C52 0.0303(18) 0.0320(19) 0.0176(16) -0.0053(14) 0.0018(14) -0.0122(15)
C53 0.054(2) 0.028(2) 0.037(2) 0.0060(17) -0.0095(19) -0.0173(18)
C54 0.053(2) 0.058(3) 0.0254(19) -0.0046(18) -0.0048(18) -0.035(2)
C55 0.035(2) 0.057(3) 0.044(2) -0.019(2) 0.0153(18) -0.0141(19)
C56 0.036(2) 0.0332(19) 0.0201(17) -0.0013(15) -0.0048(15) -0.0038(16)
C57 0.0229(16) 0.0119(14) 0.0171(15) 0.0017(12) -0.0034(13) 0.0008(12)
C58 0.0260(17) 0.0207(16) 0.0176(16) -0.0014(13) -0.0023(13) -0.0011(13)
C59 0.0213(17) 0.035(2) 0.035(2) -0.0011(16) -0.0068(15) -0.0040(15)
C60 0.0250(18) 0.044(2) 0.033(2) -0.0021(17) -0.0017(16) 0.0102(16)
C61 0.0313(19) 0.033(2) 0.0265(18) -0.0083(15) -0.0027(15) 0.0102(16)
C62 0.0268(17) 0.0239(17) 0.0201(16) -0.0042(13) -0.0056(14) 0.0035(14)
C63 0.0254(17) 0.037(2) 0.0144(15) -0.0046(14) 0.0005(13) 0.0065(15)
C64 0.039(2) 0.040(2) 0.0236(18) 0.0016(16) 0.0015(16) 0.0082(17)
C65 0.0298(19) 0.0257(18) 0.036(2) -0.0047(15) -0.0088(16) 0.0047(15)
C66 0.0301(18) 0.0222(17) 0.0273(18) -0.0056(14) 0.0000(15) 0.0068(14)
C41 0.054(4) 0.025(2) 0.037(3) -0.004(2) -0.006(3) 0.016(3)
C42 0.047(4) 0.046(4) 0.056(5) -0.002(3) 0.002(3) 0.028(3)
C43 0.094(6) 0.026(3) 0.052(4) -0.010(3) 0.003(4) 0.026(3)
C44 0.084(6) 0.028(3) 0.034(3) -0.015(3) -0.009(3) 0.014(3)
C41A 0.069(9) 0.028(7) 0.049(9) -0.003(7) 0.011(8) 0.030(8)
C42A 0.057(12) 0.076(13) 0.053(14) -0.005(12) 0.039(10) 0.021(10)
C43A 0.125(19) 0.033(9) 0.082(16) -0.004(11) 0.034(14) 0.041(11)
C44A 0.115(18) 0.040(11) 0.041(11) -0.018(10) 0.013(11) 0.020(14)

loop_
_atom_type_symbol
_atom_type_description
_atom_type_scat_dispersion_real
_atom_type_scat_dispersion_imag
_atom_type_scat_source
C C 0.0033 0.0016 'International Tables Vol C Tables 4.2.6.8 and 6.1.1.4'
H H 0.0000 0.0000 'International Tables Vol C Tables 4.2.6.8 and 6.1.1.4'
Br Br -0.2901 2.4595 'International Tables Vol C Tables 4.2.6.8 and 6.1.1.4'
Cl Cl 0.1484 0.1585 'International Tables Vol C Tables 4.2.6.8 and 6.1.1.4'
O O 0.0106 0.0060 'International Tables Vol C Tables 4.2.6.8 and 6.1.1.4'
Ti Ti 0.2776 0.4457 'International Tables Vol C Tables 4.2.6.8 and 6.1.1.4'

loop_
_geom_angle_atom_site_label_1
_geom_angle_atom_site_label_2
_geom_angle_atom_site_label_3
_geom_angle
Cl2 Ti1 Cl1 116.01(4)
O1 Ti1 Cl1 94.51(7)
O1 Ti1 Cl2 97.89(7)
O1 Ti1 O2 97.36(9)
O1 Ti1 O3 176.22(9)
O2 Ti1 Cl1 121.49(7)
O2 Ti1 Cl2 118.60(7)
O2 Ti1 O3 81.52(8)
O3 Ti1 Cl1 83.07(6)
O3 Ti1 Cl2 85.79(6)
C2 O1 Ti1 159.37(18)
C13 O2 Ti1 138.71(17)
C30 O3 Ti1 120.29(17)
C33 O3 Ti1 123.24(18)
C33 O3 C30 108.3(2)
C18 C1 C7 106.8(2)
C18 C1 C24 115.2(2)
C24 C1 C7 113.9(2)
O1 C2 C3 120.1(3)
O1 C2 C7 117.3(2)
C7 C2 C3 122.6(3)
C2 C3 C8 122.3(3)
C4 C3 C2 115.7(3)
C4 C3 C8 122.0(3)
C3 C4 C5 123.2(3)
C4 C5 C12 120.1(3)
C6 C5 C4 118.4(3)
C6 C5 C12 121.5(3)
C7 C6 C5 121.4(3)
C2 C7 C1 119.3(2)
C6 C7 C1 122.1(3)
C6 C7 C2 118.5(3)
C3 C8 C9 110.9(2)
C3 C8 C11 109.4(2)
C9 C8 C11 110.4(3)
C10 C8 C3 111.7(2)
C10 C8 C9 107.3(2)
C10 C8 C11 107.0(2)
O2 C13 C14 119.2(2)
O2 C13 C18 118.7(2)
C18 C13 C14 122.1(3)
C13 C14 C19 123.8(3)
C15 C14 C13 115.5(3)
C15 C14 C19 120.7(3)
C16 C15 C14 124.1(3)
C15 C16 C23 120.8(3)
C17 C16 C15 117.9(3)
C17 C16 C23 121.3(3)
C16 C17 C18 122.0(3)
C13 C18 C1 122.2(2)
C17 C18 C1 119.1(3)
C17 C18 C13 118.3(3)
C14 C19 C21 111.7(2)
C14 C19 C22 109.3(2)
C20 C19 C14 111.4(3)
C20 C19 C21 107.1(3)
C20 C19 C22 110.0(3)
C22 C19 C21 107.2(3)
C25 C24 C1 121.5(2)
C29 C24 C1 122.5(2)
C29 C24 C25 115.8(3)
C24 C25 Br1 121.8(2)
C26 C25 Br1 115.7(2)
C26 C25 C24 122.4(3)
C27 C26 C25 119.9(3)
C28 C27 C26 119.5(3)
C27 C28 C29 120.2(3)
C28 C29 C24 122.2(3)
O3 C30 C31 105.6(3)
O3 C30 C31A 98.3(9)
O3 C33 C32 106.1(4)
O3 C33 C32A 95.2(11)
C32 C31 C30 104.5(4)
C31 C32 C33 104.9(5)
C32A C31A C30 118(2)
C31A C32A C33 108(2)
Cl4 Ti04 Cl3 117.74(4)
O4 Ti04 Cl3 94.07(7)
O4 Ti04 Cl4 96.77(7)
O4 Ti04 O5 97.70(9)
O4 Ti04 O6 176.77(9)
O5 Ti04 Cl3 119.91(7)
O5 Ti04 Cl4 118.91(7)
O5 Ti04 O6 83.60(8)
O6 Ti04 Cl3 82.73(6)
O6 Ti04 Cl4 85.13(6)
C35 O4 Ti04 162.1(2)
C46 O5 Ti04 135.20(18)
C63 O6 Ti04 121.77(17)
C66 O6 Ti04 120.39(17)
C66 O6 C63 108.0(2)
C40 C34 C51 109.0(2)
C40 C34 C57 113.4(2)
C51 C34 C57 115.5(2)
O4 C35 C36 121.1(3)
O4 C35 C40 117.3(3)
C40 C35 C36 121.6(3)
C35 C36 C41 121.5(4)
C35 C36 C41A 120.0(9)
C37 C36 C35 116.2(3)
C37 C36 C41 122.1(4)
C37 C36 C41A 120.1(9)
C38 C37 C36 123.7(3)
C37 C38 C45 120.2(3)
C39 C38 C37 117.7(3)
C39 C38 C45 122.1(3)
C40 C39 C38 121.5(3)
C35 C40 C34 118.1(3)
C39 C40 C34 122.7(3)
C39 C40 C35 119.2(3)
O5 C46 C47 119.5(3)
O5 C46 C51 119.3(3)
C51 C46 C47 121.2(3)
C46 C47 C52 122.9(3)
C48 C47 C46 116.4(3)
C48 C47 C52 120.8(3)
C47 C48 C49 123.9(3)
C48 C49 C56 120.3(3)
C50 C49 C48 117.7(3)
C50 C49 C56 122.0(3)
C49 C50 C51 122.0(3)
C46 C51 C34 121.4(3)
C50 C51 C34 120.0(3)
C50 C51 C46 118.5(3)
C47 C52 C53 109.2(3)
C47 C52 C54 112.0(3)
C53 C52 C54 106.8(3)
C55 C52 C47 111.8(3)
C55 C52 C53 109.9(3)
C55 C52 C54 106.9(3)
C58 C57 C34 120.4(3)
C62 C57 C34 123.8(3)
C62 C57 C58 115.7(3)
C57 C58 Br2 120.6(2)
C59 C58 Br2 116.5(2)
C59 C58 C57 122.9(3)
C60 C59 C58 119.6(3)
C59 C60 C61 119.7(3)
C60 C61 C62 119.8(3)
C57 C62 C61 122.3(3)
O6 C63 C64 105.0(3)
C63 C64 C65 102.6(3)
C66 C65 C64 102.3(3)
O6 C66 C65 105.8(2)
C42 C41 C36 107.7(5)
C42 C41 C43 107.3(5)
C43 C41 C36 111.5(5)
C44 C41 C36 112.1(5)
C44 C41 C42 111.1(5)
C44 C41 C43 107.2(5)
C36 C41A C42A 117.2(16)
C43A C41A C36 112.5(17)
C43A C41A C42A 104.1(17)
C44A C41A C36 99.9(18)
C44A C41A C42A 115.2(17)
C44A C41A C43A 107.9(17)

loop_
_geom_bond_atom_site_label_1
_geom_bond_atom_site_label_2
_geom_bond_distance
Br1 C25 1.904(3)
Ti1 Cl1 2.2835(9)
Ti1 Cl2 2.2444(9)
Ti1 O1 1.7734(19)
Ti1 O2 1.8195(19)
Ti1 O3 2.1810(19)
O1 C2 1.373(3)
O2 C13 1.381(3)
O3 C30 1.464(3)
O3 C33 1.460(4)
C1 C7 1.531(4)
C1 C18 1.524(4)
C1 C24 1.531(4)
C2 C3 1.411(4)
C2 C7 1.399(4)
C3 C4 1.394(4)
C3 C8 1.538(4)
C4 C5 1.397(4)
C5 C6 1.386(4)
C5 C12 1.504(4)
C6 C7 1.383(4)
C8 C9 1.539(4)
C8 C10 1.535(4)
C8 C11 1.540(4)
C13 C14 1.419(4)
C13 C18 1.399(4)
C14 C15 1.396(4)
C14 C19 1.536(4)
C15 C16 1.388(4)
C16 C17 1.378(4)
C16 C23 1.508(4)
C17 C18 1.392(4)
C19 C20 1.533(4)
C19 C21 1.540(4)
C19 C22 1.538(4)
C24 C25 1.397(4)
C24 C29 1.395(4)
C25 C26 1.386(4)
C26 C27 1.377(5)
C27 C28 1.375(5)
C28 C29 1.385(4)
C30 C31 1.505(6)
C30 C31A 1.54(2)
C33 C32 1.497(7)
C33 C32A 1.66(3)
C31 C32 1.460(9)
C31A C32A 1.07(4)
Br2 C58 1.901(3)
Ti04 Cl3 2.2754(9)
Ti04 Cl4 2.2514(9)
Ti04 O4 1.779(2)
Ti04 O5 1.820(2)
Ti04 O6 2.186(2)
O4 C35 1.368(4)
O5 C46 1.376(3)
O6 C63 1.471(3)
O6 C66 1.468(4)
C34 C40 1.522(4)
C34 C51 1.523(4)
C34 C57 1.531(4)
C35 C36 1.403(4)
C35 C40 1.403(4)
C36 C37 1.397(5)
C36 C41 1.551(6)
C36 C41A 1.559(16)
C37 C38 1.392(5)
C38 C39 1.385(4)
C38 C45 1.506(5)
C39 C40 1.383(4)
C46 C47 1.419(4)
C46 C51 1.406(4)
C47 C48 1.390(4)
C47 C52 1.529(4)
C48 C49 1.394(4)
C49 C50 1.378(4)
C49 C56 1.510(4)
C50 C51 1.397(4)
C52 C53 1.538(5)
C52 C54 1.538(4)
C52 C55 1.526(5)
C57 C58 1.400(4)
C57 C62 1.389(4)
C58 C59 1.381(4)
C59 C60 1.372(5)
C60 C61 1.382(5)
C61 C62 1.390(4)
C63 C64 1.504(4)
C64 C65 1.509(5)
C65 C66 1.495(4)
C41 C42 1.534(7)
C41 C43 1.550(7)
C41 C44 1.530(7)
C41A C42A 1.561(14)
C41A C43A 1.556(14)
C41A C44A 1.526(14)

loop_
_platon_squeeze_void_nr
_platon_squeeze_void_average_x
_platon_squeeze_void_average_y
_platon_squeeze_void_average_z
_platon_squeeze_void_volume
_platon_squeeze_void_count_electrons
_platon_squeeze_void_content
1 -0.000 -0.000 0.000 292 86 ' '
2 0.117 0.785 0.167 9 0 ' '
3 0.183 0.375 0.483 7 0 ' '
4 0.246 0.760 0.122 7 0 ' '
5 0.770 0.237 0.872 9 0 ' '
6 0.817 0.625 0.517 7 0 ' '
7 0.901 0.212 0.827 7 0 ' '
